data_4026730
loop_
_publ_author_name
'Brendan Kelly'
'Daniel H. O'Donovan'
'John O'Brien'
'Thomas McCabe'
'Fernando Blanco'
'Isabel Rozas'

_publ_section_title
;
 Pyridin-2-yl Guanidine Derivatives: Conformational Control Induced by
 Intramolecular Hydrogen-Bonding Interactions
;
_journal_name_full 'Journal of Organic Chemistry'
_journal_page_first 9216
_journal_page_last 9227
_journal_paper_doi 10.1021/jo200954c
_journal_volume 76
_journal_year 2011
_chemical_formula_sum 'C38 H54 N6 O10'
_chemical_formula_weight 754.87
_chemical_name_systematic
; 
 ? 
;
_space_group_IT_number 2
_symmetry_cell_setting triclinic
_symmetry_space_group_name_Hall '-P 1'
_symmetry_space_group_name_H-M 'P -1'
_atom_sites_solution_hydrogens geom
_atom_sites_solution_primary direct
_atom_sites_solution_secondary difmap
_audit_creation_method SHELXL-97
_cell_angle_alpha 95.291(2)
_cell_angle_beta 112.663(6)
_cell_angle_gamma 91.655(4)
_cell_formula_units_Z 1
_cell_length_a 8.908(3)
_cell_length_b 11.243(3)
_cell_length_c 11.338(3)
_cell_measurement_temperature 118(2)
_cell_volume 1040.8(5)
_computing_cell_refinement Crystalclear
_computing_data_collection Crystalclear
_computing_data_reduction Crystalclear
_computing_molecular_graphics Shelxtl
_computing_publication_material 'Shelxtl and Mercury'
_computing_structure_refinement 'SHELXL-97 (Sheldrick, 1997)'
_computing_structure_solution 'SHELXS-97 (Sheldrick, 1990)'
_diffrn_ambient_temperature 118(2)
_diffrn_measured_fraction_theta_full 0.981
_diffrn_measured_fraction_theta_max 0.981
_diffrn_measurement_device_type 'Rigaku Saturn 724'
_diffrn_measurement_method 'omega and phi scans'
_diffrn_radiation_monochromator graphite
_diffrn_radiation_source 'fine-focus sealed tube'
_diffrn_radiation_type MoK\a
_diffrn_radiation_wavelength 0.71075
_diffrn_reflns_av_R_equivalents 0.0280
_diffrn_reflns_av_sigmaI/netI 0.0266
_diffrn_reflns_limit_h_max 10
_diffrn_reflns_limit_h_min -10
_diffrn_reflns_limit_k_max 13
_diffrn_reflns_limit_k_min -13
_diffrn_reflns_limit_l_max 13
_diffrn_reflns_limit_l_min -13
_diffrn_reflns_number 15966
_diffrn_reflns_theta_full 25.00
_diffrn_reflns_theta_max 25.00
_diffrn_reflns_theta_min 3.12
_exptl_absorpt_coefficient_mu 0.088
_exptl_absorpt_correction_T_max 1.0000
_exptl_absorpt_correction_T_min 0.7469
_exptl_absorpt_correction_type multi-scan
_exptl_absorpt_process_details Crystalclear
_exptl_crystal_colour colourless
_exptl_crystal_density_diffrn 1.204
_exptl_crystal_description prism
_exptl_crystal_F_000 404
_exptl_crystal_size_max 0.40
_exptl_crystal_size_mid 0.20
_exptl_crystal_size_min 0.15
_refine_diff_density_max 0.190
_refine_diff_density_min -0.234
_refine_diff_density_rms 0.044
_refine_ls_extinction_method none
_refine_ls_goodness_of_fit_ref 1.140
_refine_ls_hydrogen_treatment constr
_refine_ls_matrix_type full
_refine_ls_number_parameters 251
_refine_ls_number_reflns 3597
_refine_ls_number_restraints 0
_refine_ls_restrained_S_all 1.140
_refine_ls_R_factor_all 0.0456
_refine_ls_R_factor_gt 0.0366
_refine_ls_shift/su_max 0.005
_refine_ls_shift/su_mean 0.001
_refine_ls_structure_factor_coef Fsqd
_refine_ls_weighting_details 'calc w=1/[\s^2^(Fo^2^)+(0.0648P)^2^+0.1247P] where P=(Fo^2^+2Fc^2^)/3'
_refine_ls_weighting_scheme calc
_refine_ls_wR_factor_gt 0.0990
_refine_ls_wR_factor_ref 0.1202
_reflns_number_gt 3138
_reflns_number_total 3597
_reflns_threshold_expression >2sigma(I)
_cod_data_source_file jo200954c_si_005.cif
_cod_data_source_block shelxl
_cod_database_code 4026730

loop_
_symmetry_equiv_pos_as_xyz
'x, y, z'
'-x, -y, -z'

loop_
_atom_site_label
_atom_site_type_symbol
_atom_site_fract_x
_atom_site_fract_y
_atom_site_fract_z
_atom_site_U_iso_or_equiv
_atom_site_adp_type
_atom_site_occupancy
_atom_site_symmetry_multiplicity
_atom_site_calc_flag
_atom_site_refinement_flags
O1 O -0.08447(12) 0.21757(8) 0.29513(9) 0.0233(3) Uani 1 1 d .
O2 O 0.69469(12) 0.90410(9) 0.58461(10) 0.0281(3) Uani 1 1 d .
O3 O 0.06756(12) 0.35572(9) 0.24577(9) 0.0276(3) Uani 1 1 d .
O4 O 0.25716(12) 0.42902(8) 0.83898(9) 0.0233(2) Uani 1 1 d .
O5 O 0.09536(14) 0.29921(10) 0.67176(10) 0.0359(3) Uani 1 1 d .
N2 N 0.24662(14) 0.50852(10) 0.45221(11) 0.0225(3) Uani 1 1 d .
H2 H 0.2035 0.4870 0.3687 0.027 Uiso 1 1 calc R
N3 N 0.24119(14) 0.46511(10) 0.64647(11) 0.0222(3) Uani 1 1 d .
N4 N 0.08206(14) 0.34617(10) 0.45135(11) 0.0225(3) Uani 1 1 d .
H4 H 0.0433 0.3034 0.4958 0.027 Uiso 1 1 calc R
C7 C 0.40188(17) 0.65147(12) 0.39614(14) 0.0246(3) Uani 1 1 d .
H7 H 0.3531 0.6125 0.3109 0.029 Uiso 1 1 calc R
C8 C 0.51182(17) 0.74975(13) 0.42203(14) 0.0239(3) Uani 1 1 d .
H8 H 0.5374 0.7780 0.3551 0.029 Uiso 1 1 calc R
C9 C 0.58422(16) 0.80646(12) 0.54673(14) 0.0221(3) Uani 1 1 d .
C10 C 0.54519(18) 0.76280(13) 0.64302(14) 0.0249(3) Uani 1 1 d .
H10 H 0.5956 0.8008 0.7286 0.030 Uiso 1 1 calc R
C11 C 0.43492(18) 0.66555(13) 0.61692(14) 0.0242(3) Uani 1 1 d .
H11 H 0.4091 0.6374 0.6838 0.029 Uiso 1 1 calc R
C12 C 0.36171(16) 0.60895(12) 0.49162(13) 0.0201(3) Uani 1 1 d .
C14 C 0.19277(16) 0.44103(12) 0.52115(13) 0.0197(3) Uani 1 1 d .
C15 C 0.31313(19) 0.44139(14) 1.05866(14) 0.0292(4) Uani 1 1 d .
H15A H 0.4292 0.4402 1.0743 0.044 Uiso 1 1 calc R
H15B H 0.2935 0.4075 1.1284 0.044 Uiso 1 1 calc R
H15C H 0.2814 0.5241 1.0552 0.044 Uiso 1 1 calc R
C16 C 0.03188(18) 0.37195(14) 0.90071(15) 0.0294(4) Uani 1 1 d .
H16A H 0.0004 0.4540 0.8877 0.044 Uiso 1 1 calc R
H16B H 0.0079 0.3462 0.9722 0.044 Uiso 1 1 calc R
H16C H -0.0296 0.3185 0.8222 0.044 Uiso 1 1 calc R
C17 C 0.2636(2) 0.23942(13) 0.93289(16) 0.0320(4) Uani 1 1 d .
H17A H 0.1909 0.1912 0.8538 0.048 Uiso 1 1 calc R
H17B H 0.2564 0.2058 1.0074 0.048 Uiso 1 1 calc R
H17C H 0.3760 0.2388 0.9383 0.048 Uiso 1 1 calc R
C18 C 0.83890(19) 1.06826(14) 0.54939(15) 0.0320(4) Uani 1 1 d .
H18A H 0.7914 1.1217 0.5969 0.048 Uiso 1 1 calc R
H18B H 0.8568 1.1103 0.4835 0.048 Uiso 1 1 calc R
H18C H 0.9432 1.0439 0.6090 0.048 Uiso 1 1 calc R
C19 C 0.72444(18) 0.95934(13) 0.48635(14) 0.0268(3) Uani 1 1 d .
H19A H 0.6208 0.9825 0.4223 0.032 Uiso 1 1 calc R
H19B H 0.7737 0.9029 0.4417 0.032 Uiso 1 1 calc R
C20 C -0.26204(18) 0.25417(14) 0.07634(15) 0.0318(4) Uani 1 1 d .
H20A H -0.3264 0.2982 0.1167 0.048 Uiso 1 1 calc R
H20B H -0.3348 0.2141 -0.0078 0.048 Uiso 1 1 calc R
H20C H -0.1834 0.3101 0.0652 0.048 Uiso 1 1 calc R
C21 C -0.05099(19) 0.10147(14) 0.11423(15) 0.0304(4) Uani 1 1 d .
H21A H 0.0257 0.1625 0.1082 0.046 Uiso 1 1 calc R
H21B H -0.1100 0.0569 0.0293 0.046 Uiso 1 1 calc R
H21C H 0.0092 0.0463 0.1750 0.046 Uiso 1 1 calc R
C30 C 0.21288(17) 0.36748(12) 0.93154(13) 0.0228(3) Uani 1 1 d .
C31 C -0.17174(17) 0.16159(13) 0.16109(13) 0.0234(3) Uani 1 1 d .
C32 C -0.28937(19) 0.07060(13) 0.17601(15) 0.0308(4) Uani 1 1 d .
H32A H -0.2283 0.0150 0.2358 0.046 Uiso 1 1 calc R
H32B H -0.3538 0.0260 0.0921 0.046 Uiso 1 1 calc R
H32C H -0.3624 0.1118 0.2097 0.046 Uiso 1 1 calc R
C34 C 0.02507(17) 0.31035(12) 0.32181(13) 0.0216(3) Uani 1 1 d .
C35 C 0.18852(17) 0.38994(13) 0.71312(14) 0.0236(3) Uani 1 1 d .

loop_
_atom_site_aniso_label
_atom_site_aniso_U_11
_atom_site_aniso_U_22
_atom_site_aniso_U_33
_atom_site_aniso_U_23
_atom_site_aniso_U_13
_atom_site_aniso_U_12
O1 0.0256(5) 0.0217(5) 0.0219(5) -0.0004(4) 0.0097(4) -0.0060(4)
O2 0.0309(6) 0.0242(6) 0.0283(6) 0.0023(4) 0.0113(5) -0.0090(4)
O3 0.0303(6) 0.0289(6) 0.0234(5) 0.0041(4) 0.0106(4) -0.0065(4)
O4 0.0282(5) 0.0218(5) 0.0216(5) 0.0017(4) 0.0122(4) -0.0046(4)
O5 0.0495(7) 0.0309(6) 0.0258(6) -0.0028(5) 0.0162(5) -0.0213(5)
N2 0.0253(6) 0.0220(6) 0.0196(6) 0.0020(5) 0.0086(5) -0.0043(5)
N3 0.0252(6) 0.0200(6) 0.0233(6) 0.0028(5) 0.0118(5) -0.0022(5)
N4 0.0246(6) 0.0205(6) 0.0224(6) 0.0020(5) 0.0097(5) -0.0052(5)
C7 0.0281(8) 0.0224(7) 0.0227(7) 0.0024(6) 0.0097(6) -0.0012(6)
C8 0.0251(7) 0.0239(7) 0.0263(7) 0.0063(6) 0.0135(6) -0.0005(6)
C9 0.0177(7) 0.0192(7) 0.0304(8) 0.0050(6) 0.0101(6) -0.0006(6)
C10 0.0262(8) 0.0246(7) 0.0224(7) 0.0007(6) 0.0087(6) -0.0026(6)
C11 0.0273(8) 0.0239(7) 0.0238(7) 0.0050(6) 0.0123(6) -0.0014(6)
C12 0.0188(7) 0.0168(7) 0.0252(7) 0.0035(6) 0.0087(6) 0.0005(5)
C14 0.0193(7) 0.0176(7) 0.0240(7) 0.0025(6) 0.0103(6) 0.0005(6)
C15 0.0354(8) 0.0290(8) 0.0240(8) 0.0057(6) 0.0121(7) 0.0007(7)
C16 0.0308(8) 0.0325(8) 0.0295(8) 0.0072(7) 0.0162(7) 0.0025(7)
C17 0.0364(9) 0.0242(8) 0.0364(9) 0.0070(7) 0.0144(7) 0.0047(7)
C18 0.0328(9) 0.0264(8) 0.0368(9) 0.0044(7) 0.0138(7) -0.0048(7)
C19 0.0269(8) 0.0236(8) 0.0328(8) 0.0082(6) 0.0141(7) -0.0018(6)
C20 0.0271(8) 0.0324(9) 0.0314(8) 0.0048(7) 0.0062(7) 0.0025(7)
C21 0.0322(8) 0.0311(8) 0.0294(8) -0.0004(7) 0.0146(7) 0.0022(7)
C30 0.0274(8) 0.0213(7) 0.0235(7) 0.0062(6) 0.0133(6) 0.0012(6)
C31 0.0250(7) 0.0232(7) 0.0197(7) -0.0020(6) 0.0072(6) -0.0013(6)
C32 0.0305(8) 0.0255(8) 0.0330(8) -0.0036(7) 0.0106(7) -0.0049(6)
C34 0.0209(7) 0.0206(7) 0.0239(7) 0.0033(6) 0.0094(6) 0.0001(6)
C35 0.0262(8) 0.0228(7) 0.0237(7) 0.0010(6) 0.0122(6) -0.0011(6)

loop_
_atom_type_symbol
_atom_type_description
_atom_type_scat_dispersion_real
_atom_type_scat_dispersion_imag
_atom_type_scat_source
C C 0.0033 0.0016 'International Tables Vol C Tables 4.2.6.8 and 6.1.1.4'
H H 0.0000 0.0000 'International Tables Vol C Tables 4.2.6.8 and 6.1.1.4'
N N 0.0061 0.0033 'International Tables Vol C Tables 4.2.6.8 and 6.1.1.4'
O O 0.0106 0.0060 'International Tables Vol C Tables 4.2.6.8 and 6.1.1.4'

loop_
_geom_angle_atom_site_label_1
_geom_angle_atom_site_label_2
_geom_angle_atom_site_label_3
_geom_angle
C34 O1 C31 120.58(11)
C9 O2 C19 117.47(11)
C35 O4 C30 119.97(11)
C14 N2 C12 130.63(12)
C14 N2 H2 114.7
C12 N2 H2 114.7
C14 N3 C35 119.28(12)
C34 N4 C14 128.35(12)
C34 N4 H4 115.8
C14 N4 H4 115.8
C12 C7 C8 121.48(13)
C12 C7 H7 119.3
C8 C7 H7 119.3
C7 C8 C9 119.38(13)
C7 C8 H8 120.3
C9 C8 H8 120.3
O2 C9 C8 124.97(13)
O2 C9 C10 115.92(13)
C8 C9 C10 119.11(13)
C11 C10 C9 121.42(13)
C11 C10 H10 119.3
C9 C10 H10 119.3
C10 C11 C12 119.46(13)
C10 C11 H11 120.3
C12 C11 H11 120.3
C7 C12 C11 119.13(13)
C7 C12 N2 115.87(12)
C11 C12 N2 124.99(13)
N3 C14 N2 121.66(12)
N3 C14 N4 122.81(12)
N2 C14 N4 115.53(12)
C30 C15 H15A 109.5
C30 C15 H15B 109.5
H15A C15 H15B 109.5
C30 C15 H15C 109.5
H15A C15 H15C 109.5
H15B C15 H15C 109.5
C30 C16 H16A 109.5
C30 C16 H16B 109.5
H16A C16 H16B 109.5
C30 C16 H16C 109.5
H16A C16 H16C 109.5
H16B C16 H16C 109.5
C30 C17 H17A 109.5
C30 C17 H17B 109.5
H17A C17 H17B 109.5
C30 C17 H17C 109.5
H17A C17 H17C 109.5
H17B C17 H17C 109.5
C19 C18 H18A 109.5
C19 C18 H18B 109.5
H18A C18 H18B 109.5
C19 C18 H18C 109.5
H18A C18 H18C 109.5
H18B C18 H18C 109.5
O2 C19 C18 107.81(12)
O2 C19 H19A 110.1
C18 C19 H19A 110.1
O2 C19 H19B 110.1
C18 C19 H19B 110.1
H19A C19 H19B 108.5
C31 C20 H20A 109.5
C31 C20 H20B 109.5
H20A C20 H20B 109.5
C31 C20 H20C 109.5
H20A C20 H20C 109.5
H20B C20 H20C 109.5
C31 C21 H21A 109.5
C31 C21 H21B 109.5
H21A C21 H21B 109.5
C31 C21 H21C 109.5
H21A C21 H21C 109.5
H21B C21 H21C 109.5
O4 C30 C16 110.27(11)
O4 C30 C15 102.43(11)
C16 C30 C15 111.09(12)
O4 C30 C17 110.55(11)
C16 C30 C17 111.62(12)
C15 C30 C17 110.53(12)
O1 C31 C32 101.94(11)
O1 C31 C20 110.09(11)
C32 C31 C20 111.00(12)
O1 C31 C21 109.35(11)
C32 C31 C21 111.42(12)
C20 C31 C21 112.53(12)
C31 C32 H32A 109.5
C31 C32 H32B 109.5
H32A C32 H32B 109.5
C31 C32 H32C 109.5
H32A C32 H32C 109.5
H32B C32 H32C 109.5
O3 C34 O1 126.51(13)
O3 C34 N4 125.41(13)
O1 C34 N4 108.08(11)
O5 C35 O4 122.08(13)
O5 C35 N3 128.79(13)
O4 C35 N3 109.12(12)

loop_
_geom_bond_atom_site_label_1
_geom_bond_atom_site_label_2
_geom_bond_distance
O1 C34 1.3369(17)
O1 C31 1.4816(16)
O2 C9 1.3721(17)
O2 C19 1.4292(17)
O3 C34 1.2117(17)
O4 C35 1.3415(17)
O4 C30 1.4741(16)
O5 C35 1.2297(18)
N2 C14 1.3394(18)
N2 C12 1.4187(18)
N2 H2 0.8800
N3 C14 1.3146(18)
N3 C35 1.3687(18)
N4 C34 1.3717(18)
N4 C14 1.3851(18)
N4 H4 0.8800
C7 C12 1.383(2)
C7 C8 1.387(2)
C7 H7 0.9500
C8 C9 1.389(2)
C8 H8 0.9500
C9 C10 1.391(2)
C10 C11 1.379(2)
C10 H10 0.9500
C11 C12 1.394(2)
C11 H11 0.9500
C15 C30 1.520(2)
C15 H15A 0.9800
C15 H15B 0.9800
C15 H15C 0.9800
C16 C30 1.516(2)
C16 H16A 0.9800
C16 H16B 0.9800
C16 H16C 0.9800
C17 C30 1.521(2)
C17 H17A 0.9800
C17 H17B 0.9800
C17 H17C 0.9800
C18 C19 1.502(2)
C18 H18A 0.9800
C18 H18B 0.9800
C18 H18C 0.9800
C19 H19A 0.9900
C19 H19B 0.9900
C20 C31 1.514(2)
C20 H20A 0.9800
C20 H20B 0.9800
C20 H20C 0.9800
C21 C31 1.521(2)
C21 H21A 0.9800
C21 H21B 0.9800
C21 H21C 0.9800
C31 C32 1.510(2)
C32 H32A 0.9800
C32 H32B 0.9800
C32 H32C 0.9800

loop_
_geom_torsion_atom_site_label_1
_geom_torsion_atom_site_label_2
_geom_torsion_atom_site_label_3
_geom_torsion_atom_site_label_4
_geom_torsion
C12 C7 C8 C9 0.4(2)
C19 O2 C9 C8 7.0(2)
C19 O2 C9 C10 -173.39(12)
C7 C8 C9 O2 179.91(12)
C7 C8 C9 C10 0.3(2)
O2 C9 C10 C11 179.57(12)
C8 C9 C10 C11 -0.8(2)
C9 C10 C11 C12 0.5(2)
C8 C7 C12 C11 -0.7(2)
C8 C7 C12 N2 179.45(12)
C10 C11 C12 C7 0.2(2)
C10 C11 C12 N2 -179.94(12)
C14 N2 C12 C7 173.92(13)
C14 N2 C12 C11 -5.9(2)
C35 N3 C14 N2 -176.87(12)
C35 N3 C14 N4 4.0(2)
C12 N2 C14 N3 2.7(2)
C12 N2 C14 N4 -178.09(12)
C34 N4 C14 N3 -178.41(13)
C34 N4 C14 N2 2.4(2)
C9 O2 C19 C18 175.95(11)
C35 O4 C30 C16 -60.31(16)
C35 O4 C30 C15 -178.61(11)
C35 O4 C30 C17 63.61(16)
C34 O1 C31 C32 -175.44(11)
C34 O1 C31 C20 -57.58(16)
C34 O1 C31 C21 66.53(16)
C31 O1 C34 O3 -1.9(2)
C31 O1 C34 N4 178.03(10)
C14 N4 C34 O3 2.2(2)
C14 N4 C34 O1 -177.72(12)
C30 O4 C35 O5 -4.2(2)
C30 O4 C35 N3 176.45(10)
C14 N3 C35 O5 -1.5(2)
C14 N3 C35 O4 177.78(11)
